data_7204902
loop_
_publ_author_name
'Danil de Namor, Angela F.'
'Kowalska, Dorota'
'Castellano, Eduardo E.'
'Piro, Oscar E.'
'Sueros Velarde, Felix J.'
'Villanueva Salas, Jose'

_publ_contact_author
;
Angela F. Danil de Namor
Laboratory of Thermochemistry
Department of Chemistry
University of Surrey
Guildford, Surrey, GU2 5XH
England
;
_publ_section_title
;
 Lower rim calix(4)arene ketone derivatives and their interaction with
 alkali metal cations. Structural and thermodynamic (solution and
 complexation) characterisation of the tetraphenyl ketone derivative
 and its sodium complex
;
_journal_issue 18
_journal_name_full 'Physical Chemistry Chemical Physics'
_journal_page_first 4010
_journal_paper_doi 10.1039/b104355m
_journal_volume 3
_journal_year 2001
_chemical_formula_sum 'C80 H91 Cl N Na O14'
_chemical_formula_weight 1348.98
_chemical_name_systematic
;
sodium 5,11,17,23-tetra-tert-butyl-25,26,27,28-tetra(benzoyl)methoxy
calix(4)arene monoacetonitrile perchlorate
;
_space_group_IT_number 14
_symmetry_cell_setting monoclinic
_symmetry_space_group_name_Hall '-P 2yn'
_symmetry_space_group_name_H-M 'P 1 21/n 1'
_atom_sites_solution_hydrogens geom
_atom_sites_solution_primary direct
_atom_sites_solution_secondary difmap
_audit_creation_method SHELXL-97
_cell_angle_alpha 90.00
_cell_angle_beta 108.422(2)
_cell_angle_gamma 90.00
_cell_formula_units_Z 4
_cell_length_a 19.8693(9)
_cell_length_b 13.4590(5)
_cell_length_c 30.405(2)
_cell_measurement_reflns_used 17881
_cell_measurement_temperature 293(2)
_cell_measurement_theta_max 27.18
_cell_measurement_theta_min 1.1
_cell_volume 7714.3(7)
_computing_cell_refinement 'HKL Scalepack (Otwinowski & Minor 1997)'
_computing_data_collection KappaCCD
_computing_data_reduction 'HKL Denzo and Scalepack (Otwinowski & Minor 1997)'
_computing_molecular_graphics 'ORTEP (Johnson, 1965)'
_computing_publication_material 'SHELXL-97 (Sheldrick, 1997)'
_computing_structure_refinement 'SHELXL-97 (Sheldrick, 1997)'
_computing_structure_solution 'SHELXS-97 (Sheldrick, 1990)'
_diffrn_ambient_temperature 293(2)
_diffrn_measured_fraction_theta_full 0.506
_diffrn_measured_fraction_theta_max 0.506
_diffrn_measurement_device_type KappaCCD
_diffrn_measurement_method '\f and \w'
_diffrn_radiation_monochromator graphite
_diffrn_radiation_source 'fine-focus sealed tube'
_diffrn_radiation_type MoK\a
_diffrn_radiation_wavelength 0.71073
_diffrn_reflns_av_R_equivalents 0.0817
_diffrn_reflns_av_sigmaI/netI 0.0710
_diffrn_reflns_limit_h_max 25
_diffrn_reflns_limit_h_min -16
_diffrn_reflns_limit_k_max 15
_diffrn_reflns_limit_k_min -11
_diffrn_reflns_limit_l_max 32
_diffrn_reflns_limit_l_min -37
_diffrn_reflns_number 17881
_diffrn_reflns_theta_full 27.18
_diffrn_reflns_theta_max 27.18
_diffrn_reflns_theta_min 1.09
_exptl_absorpt_coefficient_mu 0.116
_exptl_crystal_colour colourless
_exptl_crystal_density_diffrn 1.161
_exptl_crystal_density_method 'not measured'
_exptl_crystal_description fragment
_exptl_crystal_F_000 2872
_exptl_crystal_size_max 0.25
_exptl_crystal_size_mid 0.20
_exptl_crystal_size_min 0.20
_refine_diff_density_max 0.633
_refine_diff_density_min -0.441
_refine_diff_density_rms 0.140
_refine_ls_extinction_coef none
_refine_ls_extinction_method none
_refine_ls_goodness_of_fit_ref 1.320
_refine_ls_hydrogen_treatment riding
_refine_ls_matrix_type full
_refine_ls_number_parameters 888
_refine_ls_number_reflns 9054
_refine_ls_number_restraints 0
_refine_ls_restrained_S_all 1.320
_refine_ls_R_factor_all 0.1504
_refine_ls_R_factor_gt 0.1066
_refine_ls_shift/su_max 1.040
_refine_ls_shift/su_mean 0.036
_refine_ls_structure_factor_coef Fsqd
_refine_ls_weighting_details 'w=3D1/[\s^2^(Fo^2^)+(0.2000P)^2^+0.0000P] where P=3D(Fo^2^+2Fc^2^)/3'
_refine_ls_weighting_scheme calc
_refine_ls_wR_factor_gt 0.3058
_refine_ls_wR_factor_ref 0.3416
_reflns_number_gt 6117
_reflns_number_total 9054
_reflns_threshold_expression >2\s(I)
_cod_data_source_file program.txt
_cod_data_source_block s97
_cod_depositor_comments
;
The following automatic conversions were performed:
'_publ_contact_autor' tag replaced with '_publ_contact_author'.

Automatic conversion script
Id: cif_correct_tags 1440 2010-10-19 06:21:57Z saulius 

The following automatic conversions were performed:

'_refine_ls_weighting_scheme' value 'calc
w=3D1/[\s^2^(Fo^2^)+(0.2000P)^2^+0.0000P] where P=3D(Fo^2^+2Fc^2^)/3'
was changed to 'calc'. New tag '_refine_ls_weighting_details' was
created. The value of the new tag was set to
'w=3D1/[\s^2^(Fo^2^)+(0.2000P)^2^+0.0000P] where
P=3D(Fo^2^+2Fc^2^)/3'.

Automatic conversion script
Id: cif_fix_values 3143 2015-03-26 13:38:13Z robertas 
;
_cod_original_cell_volume 7714.4(7)
_cod_original_sg_symbol_H-M P21/n
_cod_database_code 7204902

loop_
_symmetry_equiv_pos_as_xyz
'x, y, z'
'-x+1/2, y+1/2, -z+1/2'
'-x, -y, -z'
'x-1/2, -y-1/2, z-1/2'

loop_
_atom_site_label
_atom_site_type_symbol
_atom_site_fract_x
_atom_site_fract_y
_atom_site_fract_z
_atom_site_U_iso_or_equiv
_atom_site_adp_type
_atom_site_occupancy
_atom_site_calc_flag
_atom_site_refinement_flags
_atom_site_disorder_assembly
_atom_site_disorder_group
Na Na 0.44269(9) 0.43687(12) 0.15747(9) 0.0593(7) Uani 1 d . . .
C11 C 0.5081(3) 0.5671(3) 0.2634(3) 0.0500(15) Uani 1 d . . .
C12 C 0.5800(3) 0.5487(3) 0.2895(3) 0.0570(17) Uani 1 d . . .
C13 C 0.5991(3) 0.5603(4) 0.3360(3) 0.0647(19) Uani 1 d . . .
H13 H 0.6463 0.5496 0.3533 0.078 Uiso 1 calc R . .
C14 C 0.5512(3) 0.5877(4) 0.3597(3) 0.0674(18) Uani 1 d . . .
C15 C 0.4805(3) 0.6000(4) 0.3319(3) 0.0659(19) Uani 1 d . . .
H15 H 0.4470 0.6167 0.3462 0.079 Uiso 1 calc R . .
C16 C 0.4585(3) 0.5889(3) 0.2852(3) 0.0553(17) Uani 1 d . . .
C17 C 0.5759(4) 0.6039(5) 0.4105(4) 0.093(3) Uani 1 d . . .
C18 C 0.6334(9) 0.5335(13) 0.4394(5) 0.206(7) Uani 1 d . . .
H18A H 0.6787 0.5661 0.4475 0.308 Uiso 1 calc R . .
H18B H 0.6346 0.4748 0.4218 0.308 Uiso 1 calc R . .
H18C H 0.6231 0.5155 0.4672 0.308 Uiso 1 calc R . .
C19 C 0.5223(8) 0.618(3) 0.4329(7) 0.38(2) Uani 1 d . . .
H19A H 0.4779 0.5919 0.4136 0.568 Uiso 1 calc R . .
H19B H 0.5171 0.6879 0.4378 0.568 Uiso 1 calc R . .
H19C H 0.5363 0.5845 0.4622 0.568 Uiso 1 calc R . .
C110 C 0.6240(9) 0.7017(9) 0.4216(7) 0.230(8) Uani 1 d . . .
H11A H 0.6019 0.7507 0.4355 0.346 Uiso 1 calc R . .
H11B H 0.6289 0.7276 0.3934 0.346 Uiso 1 calc R . .
H11C H 0.6700 0.6855 0.4427 0.346 Uiso 1 calc R . .
O11 O 0.48709(18) 0.56412(19) 0.21515(17) 0.0565(12) Uani 1 d . . .
C111 C 0.4989(3) 0.6572(3) 0.1957(3) 0.0632(18) Uani 1 d . . .
H11D H 0.5452 0.6567 0.1914 0.076 Uiso 1 calc R . .
H11E H 0.4981 0.7107 0.2169 0.076 Uiso 1 calc R . .
C112 C 0.4430(3) 0.6746(3) 0.1503(3) 0.0596(17) Uani 1 d . . .
O12 O 0.3975(2) 0.6130(3) 0.13410(18) 0.0778(14) Uani 1 d . . .
C113 C 0.4474(3) 0.7685(4) 0.1254(3) 0.0664(18) Uani 1 d . . .
C114 C 0.3993(4) 0.7857(5) 0.0832(4) 0.094(3) Uani 1 d . . .
H114 H 0.3646 0.7384 0.0701 0.113 Uiso 1 calc R . .
C115 C 0.4011(5) 0.8720(6) 0.0595(4) 0.116(3) Uani 1 d . . .
H115 H 0.3687 0.8816 0.0301 0.139 Uiso 1 calc R . .
C116 C 0.4490(7) 0.9421(6) 0.0781(5) 0.119(4) Uani 1 d . . .
H116 H 0.4494 1.0004 0.0617 0.143 Uiso 1 calc R . .
C117 C 0.4980(6) 0.9289(5) 0.1215(5) 0.108(3) Uani 1 d . . .
H117 H 0.5313 0.9780 0.1345 0.129 Uiso 1 calc R . .
C118 C 0.4969(4) 0.8420(4) 0.1452(3) 0.085(2) Uani 1 d . . .
H118 H 0.5294 0.8325 0.1745 0.102 Uiso 1 calc R . .
C12' C 0.3791(2) 0.5970(3) 0.2570(2) 0.0490(14) Uani 1 d . . .
H12A H 0.3581 0.6529 0.2680 0.059 Uiso 1 calc R . .
H12B H 0.3739 0.6079 0.2246 0.059 Uiso 1 calc R . .
C21 C 0.3282(2) 0.4258(3) 0.2290(2) 0.0483(15) Uani 1 d . . .
C22 C 0.3411(2) 0.5012(3) 0.2623(2) 0.0510(16) Uani 1 d . . .
C23 C 0.3233(3) 0.4859(3) 0.3016(2) 0.0573(17) Uani 1 d . . .
H23 H 0.3289 0.5383 0.3224 0.069 Uiso 1 calc R . .
C24 C 0.2969(3) 0.3950(4) 0.3125(3) 0.067(2) Uani 1 d . . .
C25 C 0.2901(3) 0.3194(3) 0.2792(2) 0.0573(18) Uani 1 d . . .
H25 H 0.2732 0.2578 0.2848 0.069 Uiso 1 calc R . .
C26 C 0.3068(2) 0.3315(3) 0.2395(2) 0.0533(17) Uani 1 d . . .
C27 C 0.2753(4) 0.3842(4) 0.3552(3) 0.074(2) Uani 1 d . . .
C28 C 0.2146(6) 0.4566(7) 0.3538(4) 0.148(5) Uani 1 d . . .
H28A H 0.1992 0.4455 0.3803 0.222 Uiso 1 calc R . .
H28B H 0.1756 0.4455 0.3260 0.222 Uiso 1 calc R . .
H28C H 0.2310 0.5237 0.3542 0.222 Uiso 1 calc R . .
C29 C 0.2504(6) 0.2778(5) 0.3617(4) 0.143(4) Uani 1 d . . .
H29A H 0.2872 0.2311 0.3621 0.215 Uiso 1 calc R . .
H29B H 0.2084 0.2622 0.3366 0.215 Uiso 1 calc R . .
H29C H 0.2403 0.2740 0.3905 0.215 Uiso 1 calc R . .
C210 C 0.3365(6) 0.4010(10) 0.3976(4) 0.145(4) Uani 1 d . . .
H21A H 0.3727 0.3526 0.3991 0.217 Uiso 1 calc R . .
H21B H 0.3213 0.3949 0.4244 0.217 Uiso 1 calc R . .
H21C H 0.3552 0.4665 0.3966 0.217 Uiso 1 calc R . .
C211 C 0.2745(3) 0.4785(4) 0.1528(3) 0.0628(17) Uani 1 d . . .
H21D H 0.2703 0.5493 0.1574 0.075 Uiso 1 calc R . .
H21E H 0.2336 0.4460 0.1573 0.075 Uiso 1 calc R . .
O21 O 0.33864(16) 0.4416(2) 0.18705(16) 0.0556(12) Uani 1 d . . .
C212 C 0.2749(3) 0.4604(3) 0.1045(3) 0.0634(19) Uani 1 d . . .
O22 O 0.3247(2) 0.4192(3) 0.09709(19) 0.0795(14) Uani 1 d . . .
C213 C 0.2109(3) 0.4911(4) 0.0654(3) 0.0695(19) Uani 1 d . . .
C214 C 0.2073(5) 0.4622(7) 0.0213(4) 0.115(3) Uani 1 d . . .
H214 H 0.2432 0.4231 0.0169 0.138 Uiso 1 calc R . .
C215 C 0.1000(6) 0.5745(8) 0.0341(6) 0.136(4) Uani 1 d . . .
H215 H 0.0634 0.6111 0.0391 0.163 Uiso 1 calc R . .
C216 C 0.0969(6) 0.5482(10) -0.0088(6) 0.149(5) Uani 1 d . . .
H216 H 0.0581 0.5688 -0.0334 0.179 Uiso 1 calc R . .
C217 C 0.1481(6) 0.4923(11) -0.0182(5) 0.154(4) Uani 1 d . . .
H217 H 0.1451 0.4744 -0.0483 0.184 Uiso 1 calc R . .
C218 C 0.1572(4) 0.5472(5) 0.0704(3) 0.089(2) Uani 1 d . . .
H218 H 0.1595 0.5681 0.1000 0.107 Uiso 1 calc R . .
C23' C 0.3004(2) 0.2438(3) 0.2057(2) 0.0599(17) Uani 1 d . . .
H23A H 0.2597 0.2033 0.2050 0.072 Uiso 1 calc R . .
H23B H 0.2935 0.2688 0.1747 0.072 Uiso 1 calc R . .
C31 C 0.4218(2) 0.1940(3) 0.2019(2) 0.0490(14) Uani 1 d . . .
C32 C 0.3684(2) 0.1802(3) 0.2215(2) 0.0517(15) Uani 1 d . . .
C33 C 0.3777(3) 0.1062(4) 0.2543(2) 0.0641(18) Uani 1 d . . .
H33 H 0.3423 0.0955 0.2678 0.077 Uiso 1 calc R . .
C34 C 0.4376(3) 0.0474(3) 0.2679(2) 0.0564(16) Uani 1 d . . .
C35 C 0.4918(3) 0.0680(3) 0.2497(2) 0.0573(16) Uani 1 d . . .
H35 H 0.5333 0.0307 0.2595 0.069 Uiso 1 calc R . .
C36 C 0.4861(2) 0.1431(3) 0.2173(2) 0.0525(16) Uani 1 d . . .
C37 C 0.4471(3) -0.0399(4) 0.3033(3) 0.072(2) Uani 1 d . . .
C38 C 0.3818(6) -0.0563(10) 0.3149(6) 0.203(8) Uani 1 d . . .
H38A H 0.3922 -0.0951 0.3427 0.305 Uiso 1 calc R . .
H38B H 0.3481 -0.0910 0.2899 0.305 Uiso 1 calc R . .
H38C H 0.3623 0.0066 0.3196 0.305 Uiso 1 calc R . .
C39 C 0.4593(8) -0.1339(6) 0.2767(5) 0.169(5) Uani 1 d . . .
H39A H 0.4881 -0.1808 0.2983 0.253 Uiso 1 calc R . .
H39B H 0.4828 -0.1151 0.2548 0.253 Uiso 1 calc R . .
H39C H 0.4144 -0.1638 0.2605 0.253 Uiso 1 calc R . .
C310 C 0.5162(6) -0.0281(8) 0.3432(5) 0.158(5) Uani 1 d . . .
H31A H 0.5247 0.0411 0.3506 0.237 Uiso 1 calc R . .
H31B H 0.5548 -0.0548 0.3343 0.237 Uiso 1 calc R . .
H31C H 0.5127 -0.0631 0.3699 0.237 Uiso 1 calc R . .
O31 O 0.41179(17) 0.2609(2) 0.16517(15) 0.0552(10) Uani 1 d . . .
C311 C 0.3850(3) 0.2118(4) 0.1205(3) 0.070(2) Uani 1 d . . .
H31D H 0.3339 0.2197 0.1085 0.084 Uiso 1 calc R . .
H31E H 0.3953 0.1413 0.1243 0.084 Uiso 1 calc R . .
C312 C 0.4176(3) 0.2538(4) 0.0863(3) 0.0603(17) Uani 1 d . . .
O32 O 0.45731(19) 0.3265(3) 0.09697(16) 0.0705(12) Uani 1 d . . .
C313 C 0.4045(3) 0.2050(4) 0.0417(3) 0.0679(19) Uani 1 d . . .
C314 C 0.4503(4) 0.2218(5) 0.0169(3) 0.093(3) Uani 1 d . . .
H314 H 0.4871 0.2672 0.0276 0.111 Uiso 1 calc R . .
C315 C 0.3437(6) 0.0898(5) -0.0171(4) 0.117(3) Uani 1 d . . .
H315 H 0.3078 0.0435 -0.0290 0.140 Uiso 1 calc R . .
C316 C 0.3919(7) 0.1098(7) -0.0398(4) 0.116(3) Uani 1 d . . .
H316 H 0.3881 0.0776 -0.0675 0.140 Uiso 1 calc R . .
C317 C 0.4422(6) 0.1725(9) -0.0232(4) 0.132(4) Uani 1 d . . .
H317 H 0.4742 0.1844 -0.0393 0.159 Uiso 1 calc R . .
C318 C 0.3492(4) 0.1396(5) 0.0239(3) 0.090(2) Uani 1 d . . .
H318 H 0.3159 0.1290 0.0391 0.108 Uiso 1 calc R . .
C34' C 0.5490(3) 0.1691(3) 0.2010(2) 0.0572(16) Uani 1 d . . .
H34A H 0.5733 0.1090 0.1970 0.069 Uiso 1 calc R . .
H34B H 0.5327 0.2035 0.1715 0.069 Uiso 1 calc R . .
C41 C 0.6003(2) 0.3384(3) 0.2326(2) 0.0477(14) Uani 1 d . . .
C42 C 0.5990(2) 0.2350(3) 0.2372(2) 0.0550(16) Uani 1 d . . .
C43 C 0.6431(3) 0.1933(4) 0.2788(3) 0.0637(18) Uani 1 d . . .
H43 H 0.6440 0.1246 0.2820 0.076 Uiso 1 calc R . .
C44 C 0.6845(3) 0.2491(4) 0.3146(3) 0.070(2) Uani 1 d . . .
C45 C 0.6804(3) 0.3527(4) 0.3094(3) 0.0629(17) Uani 1 d . . .
H45 H 0.7068 0.3924 0.3339 0.075 Uiso 1 calc R . .
C46 C 0.6390(2) 0.3975(3) 0.2695(2) 0.0528(16) Uani 1 d . . .
C47 C 0.7343(3) 0.2016(4) 0.3585(4) 0.094(3) Uani 1 d . . .
C48 C 0.7215(5) 0.2459(7) 0.4027(4) 0.131(3) Uani 1 d . . .
H48A H 0.7216 0.3171 0.4011 0.196 Uiso 1 calc R . .
H48B H 0.7586 0.2243 0.4298 0.196 Uiso 1 calc R . .
H48C H 0.6766 0.2234 0.4045 0.196 Uiso 1 calc R . .
C49 C 0.8117(4) 0.2224(7) 0.3609(5) 0.148(5) Uani 1 d . . .
H49A H 0.8203 0.1948 0.3340 0.222 Uiso 1 calc R . .
H49B H 0.8433 0.1925 0.3883 0.222 Uiso 1 calc R . .
H49C H 0.8196 0.2928 0.3618 0.222 Uiso 1 calc R . .
C410 C 0.7259(5) 0.0905(6) 0.3612(6) 0.158(6) Uani 1 d . . .
H41A H 0.6791 0.0755 0.3619 0.237 Uiso 1 calc R . .
H41B H 0.7603 0.0656 0.3888 0.237 Uiso 1 calc R . .
H41C H 0.7331 0.0597 0.3345 0.237 Uiso 1 calc R . .
O41 O 0.56367(17) 0.3833(2) 0.19024(16) 0.0534(11) Uani 1 d . . .
C411 C 0.6036(3) 0.3813(3) 0.1595(3) 0.0613(18) Uani 1 d . . .
H41D H 0.6021 0.3150 0.1467 0.074 Uiso 1 calc R . .
H41E H 0.6526 0.3970 0.1763 0.074 Uiso 1 calc R . .
C412 C 0.5755(3) 0.4550(3) 0.1204(2) 0.0569(18) Uani 1 d . . .
O42 O 0.5340(2) 0.5185(2) 0.12441(18) 0.0800(15) Uani 1 d . . .
C413 C 0.6008(3) 0.4510(3) 0.0803(3) 0.0630(19) Uani 1 d . . .
C414 C 0.5804(3) 0.5223(5) 0.0467(3) 0.081(2) Uani 1 d . . .
H414 H 0.5523 0.5747 0.0507 0.097 Uiso 1 calc R . .
C415 C 0.6003(5) 0.5189(6) 0.0068(3) 0.098(3) Uani 1 d . . .
H415 H 0.5851 0.5675 -0.0159 0.117 Uiso 1 calc R . .
C416 C 0.6430(6) 0.4426(7) 0.0016(4) 0.122(4) Uani 1 d . . .
H416 H 0.6564 0.4381 -0.0250 0.147 Uiso 1 calc R . .
C417 C 0.6657(6) 0.3731(6) 0.0361(4) 0.122(4) Uani 1 d . . .
H417 H 0.6960 0.3229 0.0329 0.146 Uiso 1 calc R . .
C418 C 0.6453(4) 0.3750(4) 0.0743(3) 0.093(3) Uani 1 d . . .
H418 H 0.6608 0.3259 0.0967 0.111 Uiso 1 calc R . .
C41' C 0.6335(3) 0.5122(3) 0.2660(2) 0.0597(18) Uani 1 d . . .
H41F H 0.6796 0.5416 0.2810 0.072 Uiso 1 calc R . .
H41G H 0.6181 0.5321 0.2336 0.072 Uiso 1 calc R . .
Cl Cl 0.67875(9) 0.10438(13) 0.13149(10) 0.1025(9) Uani 1 d . . .
O1 O 0.6090(2) 0.1302(3) 0.1086(2) 0.110(2) Uani 1 d . . .
O2 O 0.6796(5) 0.0164(5) 0.1537(4) 0.208(5) Uani 1 d . . .
O3 O 0.7149(4) 0.0775(9) 0.1035(4) 0.226(6) Uani 1 d . . .
O4 O 0.7118(5) 0.1795(6) 0.1563(5) 0.234(6) Uani 1 d . . .
C1 C 0.4979(4) 0.3116(5) 0.3251(4) 0.102(3) Uani 1 d . . .
H1A H 0.5338 0.2819 0.3143 0.153 Uiso 1 calc R . .
H1B H 0.5074 0.3813 0.3302 0.153 Uiso 1 calc R . .
H1C H 0.4523 0.3026 0.3022 0.153 Uiso 1 calc R . .
C2 C 0.4984(6) 0.2672(7) 0.3657(6) 0.132(4) Uani 1 d . . .
N N 0.4941(10) 0.2323(10) 0.3989(6) 0.226(7) Uani 1 d . . .
C3 C 0.6467(8) 0.9386(9) 0.2393(6) 0.183(6) Uani 1 d . . .
H3A H 0.6881 0.9760 0.2398 0.275 Uiso 1 calc R . .
H3B H 0.6147 0.9804 0.2489 0.275 Uiso 1 calc R . .
H3C H 0.6235 0.9148 0.2084 0.275 Uiso 1 calc R . .
C4 C 0.6715(13) 0.838(3) 0.2768(16) 0.58(5) Uani 1 d . . .
H4A H 0.7081 0.8602 0.3046 0.692 Uiso 1 calc R . .
H4B H 0.6309 0.8180 0.2858 0.692 Uiso 1 calc R . .
O5 O 0.6962(9) 0.7576(13) 0.2591(7) 0.302(8) Uani 1 d . . .
O1W O 0.1553(8) 0.2237(9) 0.0707(12) 0.50(2) Uani 1 d . . .

loop_
_atom_site_aniso_label
_atom_site_aniso_U_11
_atom_site_aniso_U_22
_atom_site_aniso_U_33
_atom_site_aniso_U_23
_atom_site_aniso_U_13
_atom_site_aniso_U_12
Na 0.0576(11) 0.0457(9) 0.074(2) -0.0048(10) 0.0208(12) -0.0008(7)
C11 0.061(3) 0.033(2) 0.053(5) -0.001(2) 0.013(4) -0.0012(18)
C12 0.057(3) 0.037(2) 0.073(6) -0.007(3) 0.015(4) -0.0033(18)
C13 0.068(3) 0.056(3) 0.068(7) -0.005(3) 0.019(4) 0.000(2)
C14 0.073(4) 0.064(3) 0.053(6) -0.011(3) 0.002(4) -0.006(2)
C15 0.071(4) 0.059(3) 0.072(7) -0.003(3) 0.029(5) 0.003(2)
C16 0.058(3) 0.043(2) 0.065(6) 0.005(3) 0.019(4) 0.0064(19)
C17 0.084(4) 0.103(5) 0.082(9) -0.011(5) 0.011(6) 0.006(3)
C18 0.261(15) 0.278(16) 0.031(9) 0.006(9) -0.020(10) 0.094(13)
C19 0.143(11) 0.86(6) 0.14(2) -0.20(3) 0.067(13) -0.01(2)
C110 0.298(18) 0.116(8) 0.20(2) -0.050(10) -0.030(15) -0.043(9)
O11 0.063(2) 0.0340(16) 0.072(4) 0.0027(18) 0.021(3) 0.0018(13)
C111 0.064(3) 0.042(2) 0.083(6) -0.006(3) 0.023(4) -0.005(2)
C112 0.064(3) 0.044(3) 0.076(6) 0.002(3) 0.029(4) 0.005(2)
O12 0.073(2) 0.059(2) 0.093(5) 0.010(2) 0.015(3) -0.0058(18)
C113 0.081(4) 0.048(3) 0.072(6) 0.012(3) 0.027(4) 0.014(3)
C114 0.097(5) 0.070(4) 0.116(9) 0.021(4) 0.036(6) 0.012(3)
C115 0.132(6) 0.082(5) 0.134(11) 0.037(5) 0.044(7) 0.010(5)
C116 0.176(9) 0.065(5) 0.143(12) 0.031(6) 0.088(10) 0.025(6)
C117 0.159(8) 0.048(4) 0.138(11) -0.003(5) 0.078(9) -0.014(4)
C118 0.108(4) 0.056(3) 0.095(7) -0.002(4) 0.036(5) -0.011(3)
C12' 0.051(3) 0.042(2) 0.049(4) -0.002(2) 0.010(3) 0.0019(17)
C21 0.043(2) 0.054(3) 0.051(5) 0.007(3) 0.018(3) 0.0050(18)
C22 0.049(2) 0.034(2) 0.066(5) -0.007(3) 0.013(3) 0.0031(17)
C23 0.064(3) 0.054(3) 0.060(5) -0.006(3) 0.029(4) 0.002(2)
C24 0.061(3) 0.055(3) 0.091(7) 0.001(3) 0.033(4) 0.000(2)
C25 0.060(3) 0.046(3) 0.074(6) 0.004(3) 0.032(4) -0.004(2)
C26 0.044(2) 0.039(2) 0.074(6) -0.005(3) 0.014(3) -0.0013(17)
C27 0.094(4) 0.070(3) 0.069(7) 0.005(3) 0.040(5) 0.000(3)
C28 0.192(9) 0.143(7) 0.163(12) 0.066(7) 0.135(10) 0.079(7)
C29 0.238(11) 0.077(5) 0.157(12) 0.015(5) 0.123(10) -0.023(5)
C210 0.146(8) 0.234(12) 0.058(10) 0.011(7) 0.036(8) -0.012(8)
C211 0.059(3) 0.065(3) 0.061(6) 0.005(3) 0.013(4) 0.010(2)
O21 0.0478(18) 0.0489(17) 0.069(4) 0.0040(18) 0.016(2) 0.0057(13)
C212 0.060(3) 0.055(3) 0.071(6) 0.002(3) 0.016(4) -0.001(2)
O22 0.079(2) 0.083(2) 0.077(5) -0.003(2) 0.024(3) 0.0126(19)
C213 0.065(4) 0.071(3) 0.068(6) 0.004(3) 0.014(4) -0.001(3)
C214 0.101(6) 0.148(7) 0.095(10) -0.011(6) 0.030(7) 0.013(5)
C215 0.111(7) 0.152(8) 0.139(14) 0.036(8) 0.031(10) 0.055(6)
C216 0.112(7) 0.220(12) 0.102(13) 0.041(9) 0.015(9) 0.055(7)
C217 0.114(7) 0.248(13) 0.066(10) 0.009(9) -0.019(7) 0.034(8)
C218 0.079(4) 0.104(5) 0.073(7) 0.003(4) 0.008(5) 0.024(3)
C23' 0.053(3) 0.046(2) 0.081(6) 0.001(3) 0.020(3) -0.0053(19)
C31 0.060(3) 0.030(2) 0.056(5) -0.005(2) 0.017(3) -0.0071(18)
C32 0.056(3) 0.029(2) 0.070(5) -0.006(3) 0.018(3) -0.0056(17)
C33 0.060(3) 0.051(3) 0.087(6) -0.008(3) 0.033(4) -0.010(2)
C34 0.064(3) 0.041(2) 0.059(5) 0.002(3) 0.012(3) -0.006(2)
C35 0.058(3) 0.039(2) 0.073(5) 0.003(3) 0.018(3) 0.0045(19)
C36 0.053(3) 0.039(2) 0.068(5) -0.008(3) 0.022(3) -0.0007(18)
C37 0.075(4) 0.056(3) 0.081(7) 0.024(3) 0.018(4) -0.004(2)
C38 0.153(9) 0.211(12) 0.27(2) 0.168(13) 0.109(12) 0.030(8)
C39 0.279(13) 0.059(5) 0.180(15) 0.021(6) 0.090(12) 0.014(6)
C310 0.156(9) 0.151(8) 0.131(14) 0.066(8) -0.006(9) -0.008(6)
O31 0.067(2) 0.0390(16) 0.058(3) -0.0046(19) 0.018(2) -0.0042(13)
C311 0.077(3) 0.051(3) 0.083(7) -0.006(3) 0.027(4) -0.007(2)
C312 0.061(3) 0.051(3) 0.064(6) -0.005(3) 0.014(3) 0.009(2)
O32 0.073(2) 0.064(2) 0.075(4) -0.011(2) 0.024(3) -0.0091(17)
C313 0.078(4) 0.050(3) 0.065(6) -0.003(3) 0.007(4) 0.010(2)
C314 0.107(5) 0.097(5) 0.082(8) -0.035(5) 0.044(6) -0.006(4)
C315 0.150(8) 0.071(4) 0.109(11) -0.012(5) 0.012(8) 0.002(4)
C316 0.148(8) 0.110(6) 0.080(9) -0.026(6) 0.020(8) 0.007(6)
C317 0.130(7) 0.165(9) 0.107(11) -0.045(8) 0.044(8) -0.002(7)
C318 0.112(5) 0.072(4) 0.070(7) 0.004(4) 0.007(5) 0.005(4)
C34' 0.064(3) 0.042(2) 0.070(5) -0.001(3) 0.027(3) 0.003(2)
C41 0.040(2) 0.049(3) 0.051(5) 0.005(3) 0.009(3) 0.0031(19)
C42 0.042(2) 0.047(3) 0.077(5) -0.010(3) 0.020(3) -0.002(2)
C43 0.054(3) 0.045(3) 0.088(6) 0.006(3) 0.018(4) 0.006(2)
C44 0.055(3) 0.056(3) 0.089(7) 0.003(4) 0.009(4) -0.002(2)
C45 0.051(3) 0.062(3) 0.064(6) 0.001(3) 0.001(3) 0.000(2)
C46 0.043(2) 0.047(3) 0.064(5) 0.003(3) 0.011(3) 0.003(2)
C47 0.067(4) 0.067(4) 0.113(9) 0.018(4) -0.018(5) 0.004(3)
C48 0.131(7) 0.138(7) 0.088(10) 0.041(7) -0.014(7) 0.019(5)
C49 0.079(5) 0.145(7) 0.188(16) 0.057(8) -0.004(7) 0.008(4)
C410 0.118(6) 0.100(6) 0.197(17) 0.058(7) -0.033(7) -0.006(4)
O41 0.0527(18) 0.0519(17) 0.059(4) 0.0001(19) 0.023(2) 0.0029(14)
C411 0.064(3) 0.050(3) 0.074(6) 0.005(3) 0.028(4) 0.004(2)
C412 0.056(3) 0.046(3) 0.071(6) 0.000(3) 0.022(4) -0.004(2)
O42 0.094(3) 0.0544(19) 0.101(5) 0.009(2) 0.044(3) 0.0108(18)
C413 0.069(3) 0.047(3) 0.075(6) 0.003(3) 0.026(4) -0.011(2)
C414 0.086(4) 0.075(4) 0.084(8) 0.007(4) 0.032(5) -0.009(3)
C415 0.128(6) 0.090(5) 0.083(9) 0.010(4) 0.046(6) -0.026(4)
C416 0.188(9) 0.109(6) 0.097(10) -0.006(6) 0.084(8) -0.025(6)
C417 0.177(9) 0.097(5) 0.130(11) 0.003(6) 0.104(9) 0.012(5)
C418 0.124(5) 0.073(4) 0.104(9) 0.004(4) 0.070(6) 0.011(3)
C41' 0.053(3) 0.044(2) 0.083(6) 0.001(3) 0.024(3) -0.0018(19)
Cl 0.0794(11) 0.0715(10) 0.151(3) -0.0280(12) 0.0282(14) 0.0137(7)
O1 0.093(3) 0.099(3) 0.128(7) 0.022(3) 0.021(4) 0.027(2)
O2 0.202(8) 0.115(5) 0.227(15) 0.051(6) -0.045(8) 0.038(5)
O3 0.114(5) 0.351(12) 0.235(14) -0.149(11) 0.090(8) -0.064(6)
O4 0.193(7) 0.131(6) 0.272(16) -0.090(7) -0.076(8) 0.053(5)
C1 0.094(5) 0.084(4) 0.129(10) 0.001(5) 0.038(6) -0.004(3)
C2 0.148(8) 0.096(6) 0.172(14) 0.012(7) 0.077(10) 0.003(5)
N 0.299(16) 0.208(12) 0.190(18) 0.070(11) 0.107(15) 0.023(11)
C3 0.223(12) 0.148(9) 0.177(17) 0.005(9) 0.061(12) 0.084(9)
C4 0.23(2) 0.45(4) 0.85(9) -0.40(6) -0.12(3) 0.19(3)
O5 0.324(16) 0.272(15) 0.27(3) 0.018(14) 0.031(15) 0.033(12)
O1W 0.289(15) 0.176(10) 1.13(7) 0.092(19) 0.35(3) -0.028(9)

loop_
_atom_type_symbol
_atom_type_description
_atom_type_scat_dispersion_real
_atom_type_scat_dispersion_imag
_atom_type_scat_source
C C 0.0033 0.0016 'International Tables Vol C Tables 4.2.6.8 and 6.1.1.4'
O O 0.0106 0.0060 'International Tables Vol C Tables 4.2.6.8 and 6.1.1.4'
H H 0.0000 0.0000 'International Tables Vol C Tables 4.2.6.8 and 6.1.1.4'
Na Na 0.0362 0.0249 'International Tables Vol C Tables 4.2.6.8 and 6.1.1.4'
Cl Cl 0.1484 0.1585 'International Tables Vol C Tables 4.2.6.8 and 6.1.1.4'
N N 0.0061 0.0033 'International Tables Vol C Tables 4.2.6.8 and 6.1.1.4'

loop_
_geom_angle_atom_site_label_1
_geom_angle_atom_site_label_2
_geom_angle_atom_site_label_3
_geom_angle
_geom_angle_site_symmetry_1
_geom_angle_site_symmetry_3
_geom_angle_publ_flag
O41 Na O11 79.81(13) . . ?
O41 Na O32 77.85(14) . . ?
O11 Na O32 150.86(13) . . ?
O41 Na O31 85.38(12) . . ?
O11 Na O31 130.95(17) . . ?
O32 Na O31 65.38(13) . . ?
O41 Na O22 149.55(15) . . ?
O11 Na O22 130.33(13) . . ?
O32 Na O22 72.30(14) . . ?
O31 Na O22 76.98(14) . . ?
O41 Na O21 133.64(16) . . ?
O11 Na O21 82.80(12) . . ?
O32 Na O21 126.30(14) . . ?
O31 Na O21 74.46(10) . . ?
O22 Na O21 64.87(15) . . ?
O41 Na O12 127.66(13) . . ?
O11 Na O12 63.81(15) . . ?
O32 Na O12 117.89(18) . . ?
O31 Na O12 146.92(13) . . ?
O22 Na O12 73.59(14) . . ?
O21 Na O12 79.58(12) . . ?
O41 Na O42 63.59(14) . . ?
O11 Na O42 80.79(14) . . ?
O32 Na O42 72.63(13) . . ?
O31 Na O42 132.07(12) . . ?
O22 Na O42 111.55(18) . . ?
O21 Na O42 153.06(12) . . ?
O12 Na O42 74.03(12) . . ?
C16 C11 O11 119.4(5) . . ?
C16 C11 C12 120.8(7) . . ?
O11 C11 C12 119.8(5) . . ?
C13 C12 C11 117.6(5) . . ?
C13 C12 C41' 121.1(5) . . ?
C11 C12 C41' 121.2(7) . . ?
C12 C13 C14 123.6(6) . . ?
C15 C14 C13 115.5(7) . . ?
C15 C14 C17 123.4(6) . . ?
C13 C14 C17 121.1(6) . . ?
C16 C15 C14 123.3(6) . . ?
C15 C16 C11 118.9(5) . . ?
C15 C16 C12' 120.6(5) . . ?
C11 C16 C12' 120.4(6) . . ?
C19 C17 C14 117.3(9) . . ?
C19 C17 C18 109.8(15) . . ?
C14 C17 C18 116.7(8) . . ?
C19 C17 C110 105.7(15) . . ?
C14 C17 C110 108.7(9) . . ?
C18 C17 C110 95.8(10) . . ?
C11 O11 C111 112.0(4) . . ?
C11 O11 Na 134.9(3) . . ?
C111 O11 Na 113.0(4) . . ?
O11 C111 C112 110.4(4) . . ?
O12 C112 C113 122.0(7) . . ?
O12 C112 C111 120.7(5) . . ?
C113 C112 C111 117.3(5) . . ?
C112 O12 Na 111.7(4) . . ?
C114 C113 C118 118.6(6) . . ?
C114 C113 C112 119.2(6) . . ?
C118 C113 C112 122.1(7) . . ?
C113 C114 C115 120.9(8) . . ?
C116 C115 C114 120.7(11) . . ?
C115 C116 C117 120.5(8) . . ?
C118 C117 C116 119.1(8) . . ?
C117 C118 C113 120.3(9) . . ?
C22 C12' C16 109.5(4) . . ?
O21 C21 C22 120.9(4) . . ?
O21 C21 C26 119.7(5) . . ?
C22 C21 C26 119.4(5) . . ?
C23 C22 C21 119.0(4) . . ?
C23 C22 C12' 119.6(5) . . ?
C21 C22 C12' 121.3(5) . . ?
C22 C23 C24 123.7(5) . . ?
C25 C24 C23 114.6(6) . . ?
C25 C24 C27 124.2(4) . . ?
C23 C24 C27 121.1(5) . . ?
C26 C25 C24 123.7(4) . . ?
C25 C26 C21 119.0(5) . . ?
C25 C26 C23' 120.5(4) . . ?
C21 C26 C23' 120.5(5) . . ?
C210 C27 C24 110.9(6) . . ?
C210 C27 C28 110.3(8) . . ?
C24 C27 C28 110.5(6) . . ?
C210 C27 C29 103.8(9) . . ?
C24 C27 C29 113.0(6) . . ?
C28 C27 C29 108.0(6) . . ?
O21 C211 C212 111.9(4) . . ?
C21 O21 C211 111.3(3) . . ?
C21 O21 Na 135.6(3) . . ?
C211 O21 Na 112.8(3) . . ?
O22 C212 C211 121.0(6) . . ?
O22 C212 C213 120.9(7) . . ?
C211 C212 C213 118.0(5) . . ?
C212 O22 Na 116.8(4) . . ?
C218 C213 C214 117.8(8) . . ?
C218 C213 C212 124.4(7) . . ?
C214 C213 C212 117.8(6) . . ?
C213 C214 C217 120.5(9) . . ?
C216 C215 C218 119.4(10) . . ?
C215 C216 C217 122.8(13) . . ?
C216 C217 C214 116.4(12) . . ?
C213 C218 C215 123.0(9) . . ?
C32 C23' C26 109.7(5) . . ?
C32 C31 C36 122.4(5) . . ?
C32 C31 O31 119.7(4) . . ?
C36 C31 O31 117.8(4) . . ?
C33 C32 C31 117.5(4) . . ?
C33 C32 C23' 122.0(4) . . ?
C31 C32 C23' 120.4(5) . . ?
C34 C33 C32 122.4(4) . . ?
C33 C34 C35 118.2(5) . . ?
C33 C34 C37 122.8(4) . . ?
C35 C34 C37 119.0(4) . . ?
C34 C35 C36 122.0(4) . . ?
C31 C36 C35 117.0(4) . . ?
C31 C36 C34' 122.6(5) . . ?
C35 C36 C34' 120.4(4) . . ?
C38 C37 C310 117.9(10) . . ?
C38 C37 C34 110.8(6) . . ?
C310 C37 C34 110.6(5) . . ?
C38 C37 C39 107.2(8) . . ?
C310 C37 C39 104.4(8) . . ?
C34 C37 C39 104.9(7) . . ?
C31 O31 C311 111.8(4) . . ?
C31 O31 Na 135.6(3) . . ?
C311 O31 Na 112.0(3) . . ?
O31 C311 C312 111.5(4) . . ?
O32 C312 C313 121.0(5) . . ?
O32 C312 C311 119.8(6) . . ?
C313 C312 C311 119.2(5) . . ?
C312 O32 Na 117.4(3) . . ?
C314 C313 C318 118.2(7) . . ?
C314 C313 C312 119.0(6) . . ?
C318 C313 C312 122.8(6) . . ?
C317 C314 C313 120.3(7) . . ?
C316 C315 C318 119.1(8) . . ?
C317 C316 C315 120.8(10) . . ?
C316 C317 C314 122.2(10) . . ?
C313 C318 C315 119.3(8) . . ?
C42 C34' C36 108.5(4) . . ?
C46 C41 C42 120.7(6) . . ?
C46 C41 O41 119.2(4) . . ?
C42 C41 O41 120.1(5) . . ?
C41 C42 C43 117.4(5) . . ?
C41 C42 C34' 122.6(6) . . ?
C43 C42 C34' 119.9(4) . . ?
C44 C43 C42 123.0(5) . . ?
C43 C44 C45 117.3(6) . . ?
C43 C44 C47 121.8(5) . . ?
C45 C44 C47 120.9(6) . . ?
C46 C45 C44 122.3(6) . . ?
C45 C46 C41 119.0(4) . . ?
C45 C46 C41' 120.6(5) . . ?
C41 C46 C41' 120.4(5) . . ?
C410 C47 C44 114.2(8) . . ?
C410 C47 C49 107.6(6) . . ?
C44 C47 C49 109.1(7) . . ?
C410 C47 C48 106.3(10) . . ?
C44 C47 C48 110.8(6) . . ?
C49 C47 C48 108.7(8) . . ?
C41 O41 C411 111.4(4) . . ?
C41 O41 Na 132.2(2) . . ?
C411 O41 Na 115.5(4) . . ?
O41 C411 C412 111.5(4) . . ?
O42 C412 C413 122.2(6) . . ?
O42 C412 C411 118.2(5) . . ?
C413 C412 C411 119.6(4) . . ?
C412 O42 Na 108.7(3) . . ?
C414 C413 C418 117.7(6) . . ?
C414 C413 C412 120.0(5) . . ?
C418 C413 C412 122.4(6) . . ?
C413 C414 C415 122.0(6) . . ?
C416 C415 C414 118.8(8) . . ?
C417 C416 C415 119.2(8) . . ?
C418 C417 C416 122.1(7) . . ?
C417 C418 C413 120.1(8) . . ?
C12 C41' C46 109.2(4) . . ?
O4 Cl O3 107.8(7) . . ?
O4 Cl O2 117.5(8) . . ?
O3 Cl O2 99.1(8) . . ?
O4 Cl O1 109.7(4) . . ?
O3 Cl O1 113.8(7) . . ?
O2 Cl O1 108.8(4) . . ?
N C2 C1 175.4(14) . . ?
O5 C4 C3 115(3) . . ?

loop_
_geom_bond_atom_site_label_1
_geom_bond_atom_site_label_2
_geom_bond_distance
_geom_bond_site_symmetry_2
_geom_bond_publ_flag
Na O41 2.403(4) . ?
Na O11 2.410(5) . ?
Na O32 2.452(4) . ?
Na O31 2.476(3) . ?
Na O22 2.490(5) . ?
Na O21 2.502(3) . ?
Na O12 2.555(4) . ?
Na O42 2.582(4) . ?
C11 C16 1.382(7) . ?
C11 O11 1.392(7) . ?
C11 C12 1.421(8) . ?
C12 C13 1.353(9) . ?
C12 C41' 1.536(7) . ?
C13 C14 1.412(9) . ?
C14 C15 1.402(10) . ?
C14 C17 1.481(11) . ?
C15 C16 1.356(9) . ?
C16 C12' 1.542(8) . ?
C17 C19 1.448(14) . ?
C17 C18 1.530(16) . ?
C17 C110 1.598(14) . ?
O11 C111 1.436(6) . ?
C111 C112 1.491(10) . ?
C112 O12 1.211(6) . ?
C112 C113 1.490(8) . ?
C113 C114 1.356(11) . ?
C113 C118 1.391(9) . ?
C114 C115 1.375(11) . ?
C115 C116 1.332(14) . ?
C116 C117 1.382(15) . ?
C117 C118 1.378(11) . ?
C12' C22 1.528(6) . ?
C21 O21 1.373(7) . ?
C21 C22 1.398(8) . ?
C21 C26 1.407(6) . ?
C22 C23 1.365(9) . ?
C23 C24 1.411(7) . ?
C24 C25 1.410(9) . ?
C24 C27 1.499(10) . ?
C25 C26 1.361(9) . ?
C26 C23' 1.542(8) . ?
C27 C210 1.483(14) . ?
C27 C28 1.541(9) . ?
C27 C29 1.548(9) . ?
C211 O21 1.454(8) . ?
C211 C212 1.491(10) . ?
C212 O22 1.216(6) . ?
C212 C213 1.499(11) . ?
C213 C218 1.355(8) . ?
C213 C214 1.375(13) . ?
C214 C217 1.448(16) . ?
C215 C216 1.333(19) . ?
C215 C218 1.362(15) . ?
C216 C217 1.366(15) . ?
C23' C32 1.541(7) . ?
C31 C32 1.384(6) . ?
C31 C36 1.394(7) . ?
C31 O31 1.400(7) . ?
C32 C33 1.380(8) . ?
C33 C34 1.379(7) . ?
C34 C35 1.385(7) . ?
C34 C37 1.564(8) . ?
C35 C36 1.392(8) . ?
C36 C34' 1.523(6) . ?
C37 C38 1.465(11) . ?
C37 C310 1.527(14) . ?
C37 C39 1.561(12) . ?
O31 C311 1.453(8) . ?
C311 C312 1.499(9) . ?
C312 O32 1.235(6) . ?
C312 C313 1.452(9) . ?
C313 C314 1.373(9) . ?
C313 C318 1.379(10) . ?
C314 C317 1.350(13) . ?
C315 C316 1.374(13) . ?
C315 C318 1.387(14) . ?
C316 C317 1.283(13) . ?
C34' C42 1.514(8) . ?
C41 C46 1.392(8) . ?
C41 C42 1.399(7) . ?
C41 O41 1.401(7) . ?
C42 C43 1.408(9) . ?
C43 C44 1.364(9) . ?
C44 C45 1.403(7) . ?
C44 C47 1.526(11) . ?
C45 C46 1.373(9) . ?
C46 C41' 1.548(6) . ?
C47 C410 1.510(10) . ?
C47 C49 1.542(10) . ?
C47 C48 1.563(15) . ?
O41 C411 1.404(7) . ?
C411 C412 1.514(9) . ?
C412 O42 1.219(5) . ?
C412 C413 1.458(9) . ?
C413 C414 1.366(10) . ?
C413 C418 1.401(8) . ?
C414 C415 1.391(11) . ?
C415 C416 1.373(12) . ?
C416 C417 1.370(14) . ?
C417 C418 1.345(12) . ?
Cl O4 1.308(8) . ?
Cl O3 1.326(8) . ?
Cl O2 1.361(8) . ?
Cl O1 1.385(5) . ?
C1 C2 1.370(17) . ?
C2 N 1.143(17) . ?
C3 C4 1.73(5) . ?
C4 O5 1.37(2) . ?

loop_
_geom_torsion_atom_site_label_1
_geom_torsion_atom_site_label_2
_geom_torsion_atom_site_label_3
_geom_torsion_atom_site_label_4
_geom_torsion
_geom_torsion_site_symmetry_1
_geom_torsion_site_symmetry_2
_geom_torsion_site_symmetry_3
_geom_torsion_site_symmetry_4
_geom_torsion_publ_flag
C15 C16 C12' C22 -77.1(6) . . . . ?
C25 C26 C23' C32 -84.4(5) . . . . ?
C35 C36 C34' C42 -80.3(6) . . . . ?
C45 C36 C41' C12 -104.2(4) . . . . ?
C12 C11 O11 C111 -85.0(5) . . . . ?
C11 O11 C111 C112 -146.8(4) . . . . ?
O11 C111 C112 O12 -2.2(7) . . . . ?
C111 C112 O12 C113 -177.9(8) . . . . ?
C112 O12 C113 C114 179.6(7) . . . . ?
C22 C21 O21 C211 -90.2(5) . . . . ?
C21 O21 C211 C212 -158.5(4) . . . . ?
O21 C211 C212 O22 0.0(7) . . . . ?
C211 C212 O22 C213 177.7(8) . . . . ?
C212 O22 C213 C214 -174.3(7) . . . . ?
C32 C31 O31 C311 -93.7(5) . . . . ?
C31 O31 C311 C312 -141.6(4) . . . . ?
O31 C311 C312 O32 -5.4(7) . . . . ?
C311 C312 O32 C313 177.0(9) . . . . ?
C312 O32 C313 C314 -164.6(8) . . . . ?
C42 C41 O41 C411 -82.8(5) . . . . ?
C41 O41 C411 C412 -162.8(4) . . . . ?
O41 C411 C412 O42 14.4(7) . . . . ?
C411 C412 O42 C413 177.2(9) . . . . ?
C412 O42 C413 C414 -177.6(8) . . . . ?
